data_4117102
loop_
_publ_author_name
'Jos\'e Vicente'
'M. Teresa Chicote'
'Rita Guerrero'
'Peter G. Jones'

_publ_section_title
;
 Synthesis of the First Complex with a Hypercoordinate Ylidic Carbon Atom.
 Crystal and Molecular Structure of [{Au(PPh3)}4CS(O)Me2](ClO4)2
;
_journal_name_full 'Journal of the American Chemical Society'
_journal_page_first 699
_journal_page_last 700
_journal_paper_doi 10.1021/ja953504j
_journal_volume 118
_journal_year 1996
_chemical_formula_sum 'C78 H72 Au4 Cl2 O10 P4 S'
_chemical_formula_weight 2184.06
_chemical_name_systematic
;
 ?
;
_space_group_IT_number 14
_symmetry_cell_setting monoclinic
_symmetry_space_group_name_Hall '-P 2ybc'
_symmetry_space_group_name_H-M 'P 1 21/c 1'
_atom_sites_solution_hydrogens geom
_atom_sites_solution_primary direct
_atom_sites_solution_secondary difmap
_audit_creation_method SHELXL
_cell_angle_alpha 90.00
_cell_angle_beta 99.07(2)
_cell_angle_gamma 90.00
_cell_formula_units_Z 4
_cell_length_a 15.520(2)
_cell_length_b 21.394(4)
_cell_length_c 22.860(4)
_cell_measurement_reflns_used 57
_cell_measurement_temperature 173(2)
_cell_measurement_theta_max 15
_cell_measurement_theta_min 5
_cell_volume 7495(2)
_computing_cell_refinement 'Siemens XSCANS'
_computing_data_collection 'Siemens XSCANS'
_computing_data_reduction 'Siemens XSCANS'
_computing_molecular_graphics 'Siemens XP'
_computing_publication_material SHELXL-93
_computing_structure_refinement 'SHELXL-93 (Sheldrick, 1993)'
_computing_structure_solution 'SHELXS-86 (Sheldrick, 1990)'
_diffrn_ambient_temperature 173(2)
_diffrn_measurement_device 'Siemens P4'
_diffrn_measurement_method \w-scans
_diffrn_radiation_monochromator graphite
_diffrn_radiation_source 'fine-focus sealed tube'
_diffrn_radiation_type MoK\a
_diffrn_radiation_wavelength 0.71073
_diffrn_reflns_av_R_equivalents 0.0666
_diffrn_reflns_av_sigmaI/netI 0.0999
_diffrn_reflns_limit_h_max 18
_diffrn_reflns_limit_h_min -18
_diffrn_reflns_limit_k_max 3
_diffrn_reflns_limit_k_min -25
_diffrn_reflns_limit_l_max 0
_diffrn_reflns_limit_l_min -27
_diffrn_reflns_number 14848
_diffrn_reflns_theta_max 25.00
_diffrn_reflns_theta_min 3.07
_diffrn_standards_decay_% 5
_diffrn_standards_interval_count 247
_diffrn_standards_number 3
_exptl_absorpt_coefficient_mu 8.047
_exptl_absorpt_correction_T_max 0.877
_exptl_absorpt_correction_T_min 0.521
_exptl_absorpt_correction_type Psi-scans
_exptl_crystal_colour colourless
_exptl_crystal_density_diffrn 1.935
_exptl_crystal_description trapezoid
_exptl_crystal_F_000 4184
_exptl_crystal_size_max 0.50
_exptl_crystal_size_mid 0.40
_exptl_crystal_size_min 0.30
_refine_diff_density_max 1.403
_refine_diff_density_min -1.482
_refine_diff_density_rms 0.176
_refine_ls_extinction_method none
_refine_ls_goodness_of_fit_all 0.850
_refine_ls_goodness_of_fit_obs 1.013
_refine_ls_hydrogen_treatment 'rigid methyls, others riding'
_refine_ls_matrix_type full
_refine_ls_number_parameters 501
_refine_ls_number_reflns 12920
_refine_ls_number_restraints 96
_refine_ls_restrained_S_all 0.851
_refine_ls_restrained_S_obs 1.007
_refine_ls_R_factor_all 0.1034
_refine_ls_R_factor_obs 0.0432
_refine_ls_shift/esd_max -0.002
_refine_ls_shift/esd_mean 0.000
_refine_ls_structure_factor_coef Fsqd
_refine_ls_weighting_details 'w=1/[\s^2^(Fo^2^)+(0.0346P)^2^+0.0000P] where P=(Fo^2^+2Fc^2^)/3'
_refine_ls_weighting_scheme calc
_refine_ls_wR_factor_all 0.0895
_refine_ls_wR_factor_obs 0.0766
_reflns_number_observed 6915
_reflns_number_total 12922
_reflns_observed_criterion >2sigma(I)
_cod_data_source_file ja953504j.cif
_cod_data_source_block jacks
_cod_depositor_comments
;
The following automatic conversions were performed:

'_refine_ls_weighting_scheme' value 'calc
w=1/[\s^2^(Fo^2^)+(0.0346P)^2^+0.0000P] where P=(Fo^2^+2Fc^2^)/3' was
changed to 'calc'. New tag '_refine_ls_weighting_details' was
created. The value of the new tag was set to
'w=1/[\s^2^(Fo^2^)+(0.0346P)^2^+0.0000P] where P=(Fo^2^+2Fc^2^)/3'.

Automatic conversion script
Id: cif_fix_values 3143 2015-03-26 13:38:13Z robertas 
;
_cod_original_cell_volume 7495.4(21)
_cod_database_code 4117102

loop_
_symmetry_equiv_pos_as_xyz
'x, y, z'
'-x, y+1/2, -z+1/2'
'-x, -y, -z'
'x, -y-1/2, z-1/2'

loop_
_atom_site_aniso_label
_atom_site_aniso_U_11
_atom_site_aniso_U_22
_atom_site_aniso_U_33
_atom_site_aniso_U_23
_atom_site_aniso_U_13
_atom_site_aniso_U_12
Au1 0.0227(2) 0.0156(2) 0.0229(3) 0.0009(2) 0.0003(2) 0.0007(2)
Au2 0.0258(2) 0.0201(2) 0.0185(2) 0.0007(2) 0.0021(2) -0.0002(2)
Au3 0.0239(3) 0.0158(2) 0.0253(3) -0.0012(2) 0.0025(2) -0.0027(2)
Au4 0.0230(2) 0.0206(2) 0.0221(2) -0.0009(2) 0.0059(2) -0.0012(2)
S 0.0216(14) 0.025(2) 0.0248(13) 0.0016(13) 0.0004(11) -0.0008(13)
O1 0.040(5) 0.041(5) 0.043(5) 0.016(4) 0.015(4) -0.006(4)
P1 0.025(2) 0.0133(14) 0.020(2) -0.0010(12) -0.0065(13) 0.0001(12)
P2 0.030(2) 0.0248(14) 0.0164(12) 0.002(2) 0.0022(11) 0.001(2)
P3 0.027(2) 0.020(2) 0.025(2) -0.0019(13) -0.0003(14) -0.0019(13)
P4 0.024(2) 0.022(2) 0.0233(14) 0.0019(13) 0.0047(12) 0.0007(13)
Cl1 0.032(2) 0.033(2) 0.041(2) 0.0006(15) 0.008(2) 0.0046(14)
O2 0.052(6) 0.098(8) 0.056(7) 0.030(6) 0.007(5) 0.038(6)
O3 0.052(6) 0.048(6) 0.059(7) 0.019(5) 0.020(5) 0.011(5)
O4 0.028(5) 0.127(10) 0.059(7) 0.011(7) 0.006(5) -0.023(6)
O5 0.163(13) 0.049(7) 0.076(8) -0.026(6) 0.051(8) -0.008(7)
Cl2 0.031(2) 0.031(2) 0.051(2) -0.0011(15) -0.008(2) -0.0005(14)
O6 0.072(7) 0.061(6) 0.059(6) 0.009(6) -0.027(5) -0.031(6)
O7 0.063(7) 0.076(8) 0.103(9) 0.049(7) -0.031(6) -0.035(6)
O8 0.082(8) 0.034(6) 0.123(9) 0.015(6) -0.051(7) -0.013(5)
O9 0.100(11) 0.170(14) 0.167(14) -0.111(12) 0.046(10) -0.035(10)

loop_
_atom_site_label
_atom_site_type_symbol
_atom_site_fract_x
_atom_site_fract_y
_atom_site_fract_z
_atom_site_U_iso_or_equiv
_atom_site_thermal_displace_type
_atom_site_occupancy
_atom_site_calc_flag
_atom_site_refinement_flags
Au1 Au 0.67230(3) 0.40933(2) 0.69958(2) 0.02074(12) Uani 1 d .
Au2 Au 0.64838(3) 0.50620(2) 0.77903(2) 0.02163(11) Uani 1 d .
Au3 Au 0.69130(3) 0.59366(2) 0.69668(2) 0.02180(12) Uani 1 d .
Au4 Au 0.71104(3) 0.49743(2) 0.61685(2) 0.02166(10) Uani 1 d .
S S 0.5177(2) 0.50905(13) 0.65757(11) 0.0241(6) Uani 1 d .
O1 O 0.4615(5) 0.4770(3) 0.6939(3) 0.040(2) Uani 1 d .
P1 P 0.7479(2) 0.31948(13) 0.72216(13) 0.0207(7) Uani 1 d .
P2 P 0.6781(2) 0.5028(2) 0.87943(11) 0.0238(6) Uani 1 d .
P3 P 0.7598(2) 0.68631(14) 0.71580(14) 0.0247(7) Uani 1 d .
P4 P 0.8178(2) 0.49096(13) 0.56068(12) 0.0231(6) Uani 1 d .
C1 C 0.6268(6) 0.5042(5) 0.6817(4) 0.016(2) Uiso 1 d .
C2 C 0.4866(7) 0.5880(5) 0.6509(5) 0.037(3) Uiso 1 d .
H2A H 0.4266(16) 0.5911(5) 0.6300(25) 0.045 Uiso 1 calc R
H2B H 0.5258(26) 0.6105(8) 0.6285(25) 0.045 Uiso 1 calc R
H2C H 0.4902(41) 0.6065(9) 0.6904(5) 0.045 Uiso 1 calc R
C3 C 0.4953(8) 0.4824(6) 0.5846(5) 0.045(3) Uiso 1 d .
H3A H 0.5147(42) 0.4389(12) 0.5829(7) 0.054 Uiso 1 calc R
H3B H 0.5263(37) 0.5084(21) 0.5594(7) 0.054 Uiso 1 calc R
H3C H 0.4324(10) 0.4848(31) 0.5706(12) 0.054 Uiso 1 calc R
C111 C 0.7333(6) 0.2840(5) 0.7917(4) 0.023(2) Uiso 1 d D
C112 C 0.6516(8) 0.2860(5) 0.8083(5) 0.045(3) Uiso 1 d D
H112 H 0.6066(8) 0.3093(5) 0.7850(5) 0.053 Uiso 1 calc R
C113 C 0.6341(9) 0.2552(6) 0.8574(6) 0.062(4) Uiso 1 d D
H113 H 0.5770(9) 0.2566(6) 0.8674(6) 0.074 Uiso 1 calc R
C114 C 0.6970(7) 0.2229(6) 0.8919(5) 0.042(3) Uiso 1 d D
H114 H 0.6843(7) 0.2012(6) 0.9258(5) 0.051 Uiso 1 calc R
C115 C 0.7793(8) 0.2214(5) 0.8777(5) 0.041(3) Uiso 1 d D
H115 H 0.8243(8) 0.1997(5) 0.9027(5) 0.050 Uiso 1 calc R
C116 C 0.7978(7) 0.2510(5) 0.8276(5) 0.037(3) Uiso 1 d D
H116 H 0.8550(7) 0.2488(5) 0.8177(5) 0.045 Uiso 1 calc R
C121 C 0.7293(6) 0.2571(5) 0.6680(4) 0.025(3) Uiso 1 d D
C122 C 0.6607(7) 0.2604(5) 0.6225(5) 0.036(3) Uiso 1 d D
H122 H 0.6226(7) 0.2954(5) 0.6190(5) 0.043 Uiso 1 calc R
C123 C 0.6471(8) 0.2121(5) 0.5811(5) 0.041(3) Uiso 1 d D
H123 H 0.5991(8) 0.2142(5) 0.5497(5) 0.049 Uiso 1 calc R
C124 C 0.7016(7) 0.1619(6) 0.5852(5) 0.043(3) Uiso 1 d D
H124 H 0.6928(7) 0.1297(6) 0.5562(5) 0.052 Uiso 1 calc R
C125 C 0.7696(7) 0.1583(5) 0.6316(5) 0.032(3) Uiso 1 d D
H125 H 0.8070(7) 0.1229(5) 0.6346(5) 0.038 Uiso 1 calc R
C126 C 0.7847(7) 0.2041(5) 0.6734(5) 0.033(3) Uiso 1 d D
H126 H 0.8314(7) 0.2005(5) 0.7055(5) 0.039 Uiso 1 calc R
C131 C 0.8630(7) 0.3401(5) 0.7311(4) 0.026(3) Uiso 1 d D
C132 C 0.9191(7) 0.3217(5) 0.6926(5) 0.031(3) Uiso 1 d D
H132 H 0.8986(7) 0.2945(5) 0.6606(5) 0.037 Uiso 1 calc R
C133 C 1.0043(7) 0.3424(5) 0.7004(5) 0.031(3) Uiso 1 d D
H133 H 1.0423(7) 0.3287(5) 0.6742(5) 0.037 Uiso 1 calc R
C134 C 1.0345(8) 0.3828(5) 0.7458(5) 0.038(3) Uiso 1 d D
H134 H 1.0927(8) 0.3979(5) 0.7507(5) 0.045 Uiso 1 calc R
C135 C 0.9795(7) 0.4009(5) 0.7836(5) 0.036(3) Uiso 1 d D
H135 H 1.0011(7) 0.4273(5) 0.8160(5) 0.043 Uiso 1 calc R
C136 C 0.8931(7) 0.3820(5) 0.7763(5) 0.032(3) Uiso 1 d D
H136 H 0.8550(7) 0.3974(5) 0.8017(5) 0.038 Uiso 1 calc R
C211 C 0.7844(7) 0.4685(4) 0.9050(4) 0.023(2) Uiso 1 d D
C212 C 0.8572(7) 0.5012(6) 0.9002(4) 0.039(3) Uiso 1 d D
H212 H 0.8518(7) 0.5419(6) 0.8834(4) 0.047 Uiso 1 calc R
C213 C 0.9410(7) 0.4767(5) 0.9192(5) 0.040(3) Uiso 1 d D
H213 H 0.9915(7) 0.5003(5) 0.9154(5) 0.047 Uiso 1 calc R
C214 C 0.9482(9) 0.4178(6) 0.9436(6) 0.051(4) Uiso 1 d D
H214 H 1.0041(9) 0.4011(6) 0.9585(6) 0.061 Uiso 1 calc R
C215 C 0.8751(8) 0.3836(6) 0.9462(5) 0.050(4) Uiso 1 d D
H215 H 0.8809(8) 0.3416(6) 0.9597(5) 0.061 Uiso 1 calc R
C216 C 0.7912(8) 0.4088(6) 0.9294(5) 0.044(3) Uiso 1 d D
H216 H 0.7406(8) 0.3858(6) 0.9345(5) 0.053 Uiso 1 calc R
C221 C 0.6005(7) 0.4559(5) 0.9115(4) 0.025(3) Uiso 1 d D
C222 C 0.5473(7) 0.4154(5) 0.8765(5) 0.042(3) Uiso 1 d D
H222 H 0.5498(7) 0.4138(5) 0.8353(5) 0.051 Uiso 1 calc R
C223 C 0.4901(9) 0.3769(6) 0.8997(6) 0.062(4) Uiso 1 d D
H223 H 0.4542(9) 0.3486(6) 0.8747(6) 0.074 Uiso 1 calc R
C224 C 0.4854(8) 0.3797(6) 0.9589(5) 0.050(4) Uiso 1 d D
H224 H 0.4472(8) 0.3526(6) 0.9755(5) 0.060 Uiso 1 calc R
C225 C 0.5359(7) 0.4215(5) 0.9940(5) 0.039(3) Uiso 1 d D
H225 H 0.5306(7) 0.4248(5) 1.0347(5) 0.047 Uiso 1 calc R
C226 C 0.5941(7) 0.4587(5) 0.9709(5) 0.035(3) Uiso 1 d D
H226 H 0.6304(7) 0.4867(5) 0.9961(5) 0.042 Uiso 1 calc R
C231 C 0.6810(6) 0.5793(5) 0.9143(4) 0.024(3) Uiso 1 d D
C232 C 0.6280(7) 0.6263(5) 0.8859(5) 0.031(3) Uiso 1 d D
H232 H 0.5947(7) 0.6191(5) 0.8479(5) 0.037 Uiso 1 calc R
C233 C 0.6242(8) 0.6836(5) 0.9136(5) 0.040(3) Uiso 1 d D
H233 H 0.5881(8) 0.7159(5) 0.8948(5) 0.048 Uiso 1 calc R
C234 C 0.6732(7) 0.6933(5) 0.9685(5) 0.034(3) Uiso 1 d D
H234 H 0.6693(7) 0.7324(5) 0.9878(5) 0.041 Uiso 1 calc R
C235 C 0.7279(7) 0.6476(5) 0.9963(5) 0.034(3) Uiso 1 d D
H235 H 0.7629(7) 0.6553(5) 1.0335(5) 0.041 Uiso 1 calc R
C236 C 0.7308(6) 0.5899(5) 0.9686(4) 0.026(3) Uiso 1 d D
H236 H 0.7673(6) 0.5577(5) 0.9873(4) 0.031 Uiso 1 calc R
C311 C 0.8400(7) 0.6802(5) 0.7820(5) 0.029(3) Uiso 1 d D
C312 C 0.8277(7) 0.7053(5) 0.8358(5) 0.038(3) Uiso 1 d D
H312 H 0.7780(7) 0.7305(5) 0.8381(5) 0.046 Uiso 1 calc R
C313 C 0.8879(9) 0.6938(6) 0.8864(6) 0.058(4) Uiso 1 d D
H313 H 0.8790(9) 0.7110(6) 0.9233(6) 0.069 Uiso 1 calc R
C314 C 0.9594(8) 0.6582(5) 0.8831(6) 0.047(3) Uiso 1 d D
H314 H 1.0007(8) 0.6512(5) 0.9178(6) 0.056 Uiso 1 calc R
C315 C 0.9726(8) 0.6327(6) 0.8312(5) 0.051(4) Uiso 1 d D
H315 H 1.0223(8) 0.6072(6) 0.8296(5) 0.061 Uiso 1 calc R
C316 C 0.9123(7) 0.6440(5) 0.7797(5) 0.039(3) Uiso 1 d D
H316 H 0.9217(7) 0.6265(5) 0.7430(5) 0.047 Uiso 1 calc R
C321 C 0.6867(7) 0.7477(5) 0.7312(5) 0.031(3) Uiso 1 d D
C322 C 0.6142(7) 0.7301(6) 0.7553(5) 0.042(3) Uiso 1 d D
H322 H 0.6006(7) 0.6871(6) 0.7587(5) 0.051 Uiso 1 calc R
C323 C 0.5613(8) 0.7759(5) 0.7745(5) 0.040(3) Uiso 1 d D
H323 H 0.5136(8) 0.7637(5) 0.7934(5) 0.049 Uiso 1 calc R
C324 C 0.5768(9) 0.8377(6) 0.7666(6) 0.054(4) Uiso 1 d D
H324 H 0.5402(9) 0.8685(6) 0.7797(6) 0.065 Uiso 1 calc R
C325 C 0.6461(8) 0.8550(6) 0.7394(5) 0.046(3) Uiso 1 d D
H325 H 0.6549(8) 0.8981(6) 0.7321(5) 0.055 Uiso 1 calc R
C326 C 0.7037(8) 0.8112(5) 0.7224(5) 0.042(3) Uiso 1 d D
H326 H 0.7529(8) 0.8239(5) 0.7054(5) 0.050 Uiso 1 calc R
C331 C 0.8197(6) 0.7131(5) 0.6583(4) 0.024(3) Uiso 1 d D
C332 C 0.8919(7) 0.7514(5) 0.6705(5) 0.037(3) Uiso 1 d D
H332 H 0.9132(7) 0.7636(5) 0.7101(5) 0.044 Uiso 1 calc R
C333 C 0.9323(7) 0.7718(5) 0.6249(5) 0.036(3) Uiso 1 d D
H333 H 0.9813(7) 0.7988(5) 0.6333(5) 0.044 Uiso 1 calc R
C334 C 0.9035(7) 0.7539(5) 0.5670(5) 0.032(3) Uiso 1 d D
H334 H 0.9333(7) 0.7672(5) 0.5360(5) 0.039 Uiso 1 calc R
C335 C 0.8318(7) 0.7168(5) 0.5554(5) 0.032(3) Uiso 1 d D
H335 H 0.8108(7) 0.7048(5) 0.5158(5) 0.039 Uiso 1 calc R
C336 C 0.7898(7) 0.6967(5) 0.5997(4) 0.028(3) Uiso 1 d D
H336 H 0.7393(7) 0.6712(5) 0.5906(4) 0.033 Uiso 1 calc R
C411 C 0.7968(7) 0.5264(5) 0.4882(5) 0.026(3) Uiso 1 d D
C412 C 0.7356(7) 0.5757(5) 0.4786(4) 0.028(3) Uiso 1 d D
H412 H 0.7047(7) 0.5878(5) 0.5094(4) 0.034 Uiso 1 calc R
C413 C 0.7203(7) 0.6062(5) 0.4251(5) 0.040(3) Uiso 1 d D
H413 H 0.6783(7) 0.6388(5) 0.4187(5) 0.048 Uiso 1 calc R
C414 C 0.7666(8) 0.5890(6) 0.3805(6) 0.051(4) Uiso 1 d D
H414 H 0.7568(8) 0.6105(6) 0.3437(6) 0.061 Uiso 1 calc R
C415 C 0.8268(9) 0.5411(6) 0.3890(5) 0.049(4) Uiso 1 d D
H415 H 0.8585(9) 0.5303(6) 0.3582(5) 0.059 Uiso 1 calc R
C416 C 0.8411(7) 0.5090(5) 0.4417(4) 0.034(3) Uiso 1 d D
H416 H 0.8809(7) 0.4750(5) 0.4466(4) 0.041 Uiso 1 calc R
C421 C 0.8556(6) 0.4118(5) 0.5498(4) 0.022(2) Uiso 1 d D
C422 C 0.9436(7) 0.3993(5) 0.5500(4) 0.030(3) Uiso 1 d D
H422 H 0.9849(7) 0.4324(5) 0.5555(4) 0.036 Uiso 1 calc R
C423 C 0.9711(8) 0.3382(5) 0.5421(5) 0.038(3) Uiso 1 d D
H423 H 1.0312(8) 0.3291(5) 0.5426(5) 0.045 Uiso 1 calc R
C424 C 0.9102(7) 0.2919(6) 0.5336(5) 0.039(3) Uiso 1 d D
H424 H 0.9289(7) 0.2504(6) 0.5278(5) 0.046 Uiso 1 calc R
C425 C 0.8229(8) 0.3028(5) 0.5330(5) 0.038(3) Uiso 1 d D
H425 H 0.7819(8) 0.2695(5) 0.5272(5) 0.046 Uiso 1 calc R
C426 C 0.7962(7) 0.3636(5) 0.5411(5) 0.031(3) Uiso 1 d D
H426 H 0.7360(7) 0.3721(5) 0.5406(5) 0.037 Uiso 1 calc R
C431 C 0.9127(7) 0.5304(4) 0.6013(4) 0.023(2) Uiso 1 d D
C432 C 0.9458(6) 0.5095(5) 0.6577(4) 0.028(3) Uiso 1 d D
H432 H 0.9203(6) 0.4739(5) 0.6730(4) 0.034 Uiso 1 calc R
C433 C 1.0152(8) 0.5393(5) 0.6924(5) 0.041(3) Uiso 1 d D
H433 H 1.0367(8) 0.5245(5) 0.7311(5) 0.049 Uiso 1 calc R
C434 C 1.0526(7) 0.5909(5) 0.6697(5) 0.035(3) Uiso 1 d D
H434 H 1.1008(7) 0.6113(5) 0.6927(5) 0.042 Uiso 1 calc R
C435 C 1.0200(7) 0.6125(6) 0.6138(5) 0.042(3) Uiso 1 d D
H435 H 1.0454(7) 0.6482(6) 0.5985(5) 0.051 Uiso 1 calc R
C436 C 0.9487(7) 0.5818(5) 0.5791(5) 0.029(3) Uiso 1 d D
H436 H 0.9260(7) 0.5969(5) 0.5407(5) 0.035 Uiso 1 calc R
Cl1 Cl 0.5090(2) 0.66273(13) 0.50779(15) 0.0352(8) Uani 1 d .
O2 O 0.5747(6) 0.6219(5) 0.5362(4) 0.069(3) Uani 1 d .
O3 O 0.5283(6) 0.6781(4) 0.4509(4) 0.052(2) Uani 1 d .
O4 O 0.4274(6) 0.6314(5) 0.5024(4) 0.071(3) Uani 1 d .
O5 O 0.5062(8) 0.7167(5) 0.5422(5) 0.093(4) Uani 1 d .
Cl2 Cl 0.8142(2) 0.52547(14) 0.13079(15) 0.0391(8) Uani 1 d .
O6 O 0.7510(6) 0.4939(5) 0.0919(4) 0.068(3) Uani 1 d .
O7 O 0.8588(7) 0.5719(5) 0.1035(5) 0.085(4) Uani 1 d .
O8 O 0.8755(7) 0.4839(4) 0.1618(5) 0.087(4) Uani 1 d .
O9 O 0.7741(9) 0.5521(7) 0.1766(7) 0.143(6) Uani 1 d .
O10 O 0.5635(7) 0.3646(5) 0.2199(5) 0.077(3) Uiso 1 d .
C97 C 0.6132(9) 0.4083(7) 0.2169(6) 0.055(4) Uiso 1 d .
C98 C 0.5907(9) 0.4569(6) 0.1735(6) 0.056(4) Uiso 1 d .
H98A H 0.6370(25) 0.4607(25) 0.1491(23) 0.067 Uiso 1 calc R
H98B H 0.5843(49) 0.4966(9) 0.1937(6) 0.067 Uiso 1 calc R
H98C H 0.5356(26) 0.4464(18) 0.1482(22) 0.067 Uiso 1 calc R
C99 C 0.6945(9) 0.4150(7) 0.2588(6) 0.063(4) Uiso 1 d .
H99A H 0.6853(17) 0.4441(29) 0.2903(20) 0.076 Uiso 1 calc R
H99B H 0.7404(16) 0.4312(35) 0.2380(10) 0.076 Uiso 1 calc R
H99C H 0.7121(29) 0.3742(9) 0.2761(26) 0.076 Uiso 1 calc R

loop_
_atom_type_symbol
_atom_type_description
_atom_type_scat_dispersion_real
_atom_type_scat_dispersion_imag
_atom_type_scat_source
C C 0.0033 0.0016 'International Tables Vol C Tables 4.2.6.8 and 6.1.1.4'
H H 0.0000 0.0000 'International Tables Vol C Tables 4.2.6.8 and 6.1.1.4'
O O 0.0106 0.0060 'International Tables Vol C Tables 4.2.6.8 and 6.1.1.4'
P P 0.1023 0.0942 'International Tables Vol C Tables 4.2.6.8 and 6.1.1.4'
S S 0.1246 0.1234 'International Tables Vol C Tables 4.2.6.8 and 6.1.1.4'
Cl Cl 0.1484 0.1585 'International Tables Vol C Tables 4.2.6.8 and 6.1.1.4'
Au Au -2.0133 8.8022 'International Tables Vol C Tables 4.2.6.8 and 6.1.1.4'

loop_
_geom_angle_atom_site_label_1
_geom_angle_atom_site_label_2
_geom_angle_atom_site_label_3
_geom_angle
_geom_angle_publ_flag
C1 Au1 P1 168.0(3) y
C1 Au1 Au4 48.8(2) y
P1 Au1 Au4 124.42(8) y
C1 Au1 Au2 50.3(2) y
P1 Au1 Au2 126.33(8) y
Au4 Au1 Au2 90.25(2) y
C1 Au2 P2 175.9(3) y
C1 Au2 Au3 49.4(3) y
P2 Au2 Au3 131.87(8) y
C1 Au2 Au1 49.3(3) y
P2 Au2 Au1 126.99(8) y
Au3 Au2 Au1 89.35(2) y
C1 Au3 P3 178.0(2) y
C1 Au3 Au4 48.8(2) y
P3 Au3 Au4 132.43(8) y
C1 Au3 Au2 50.5(2) y
P3 Au3 Au2 127.52(8) y
Au4 Au3 Au2 90.51(2) y
C1 Au4 P4 170.8(2) y
C1 Au4 Au3 49.8(3) y
P4 Au4 Au3 125.59(8) y
C1 Au4 Au1 49.9(3) y
P4 Au4 Au1 126.74(8) y
Au3 Au4 Au1 89.86(2) y
O1 S C1 116.0(5) y
O1 S C3 110.0(5) y
C1 S C3 109.2(5) y
O1 S C2 108.6(5) y
C1 S C2 109.4(5) y
C3 S C2 102.8(6) y
C111 P1 C121 105.3(5) y
C111 P1 C131 105.0(5) y
C121 P1 C131 107.7(4) y
C111 P1 Au1 115.1(3) y
C121 P1 Au1 116.6(3) y
C131 P1 Au1 106.5(3) y
C221 P2 C211 106.0(5) y
C221 P2 C231 107.1(5) y
C211 P2 C231 105.3(4) y
C221 P2 Au2 112.7(3) y
C211 P2 Au2 111.5(3) y
C231 P2 Au2 113.7(3) y
C321 P3 C311 105.1(5) y
C321 P3 C331 108.7(5) y
C311 P3 C331 105.4(5) y
C321 P3 Au3 112.6(4) y
C311 P3 Au3 109.8(4) y
C331 P3 Au3 114.5(3) y
C411 P4 C431 106.7(5) y
C411 P4 C421 106.4(4) y
C431 P4 C421 104.4(4) y
C411 P4 Au4 117.0(3) y
C431 P4 Au4 106.8(3) y
C421 P4 Au4 114.6(3) y
S C1 Au4 117.9(4) y
S C1 Au3 114.2(5) y
Au4 C1 Au3 81.4(3) y
S C1 Au1 113.4(5) y
Au4 C1 Au1 81.4(3) y
Au3 C1 Au1 132.1(4) y
S C1 Au2 108.2(4) y
Au4 C1 Au2 133.9(4) y
Au3 C1 Au2 80.2(3) y
Au1 C1 Au2 80.5(3) y
C112 C111 C116 117.6(11) ?
C112 C111 P1 118.4(8) ?
C116 C111 P1 123.8(8) ?
C113 C112 C111 121.4(12) ?
C114 C113 C112 120.6(13) ?
C113 C114 C115 119.5(13) ?
C114 C115 C116 120.7(12) ?
C115 C116 C111 120.1(11) ?
C122 C121 C126 119.7(10) ?
C122 C121 P1 120.2(8) ?
C126 C121 P1 120.0(8) ?
C121 C122 C123 119.6(11) ?
C124 C123 C122 120.8(12) ?
C123 C124 C125 119.4(12) ?
C126 C125 C124 121.8(11) ?
C125 C126 C121 118.7(10) ?
C132 C131 C136 118.8(10) ?
C132 C131 P1 124.2(8) ?
C136 C131 P1 116.6(7) ?
C133 C132 C131 120.8(10) ?
C134 C133 C132 120.3(10) ?
C135 C134 C133 119.0(11) ?
C134 C135 C136 122.1(11) ?
C135 C136 C131 118.9(10) ?
C212 C211 C216 119.8(11) ?
C212 C211 P2 119.7(8) ?
C216 C211 P2 120.5(8) ?
C211 C212 C213 121.9(11) ?
C214 C213 C212 118.7(12) ?
C215 C214 C213 119.7(13) ?
C214 C215 C216 121.7(12) ?
C211 C216 C215 118.0(11) ?
C222 C221 C226 118.3(11) ?
C222 C221 P2 119.6(8) ?
C226 C221 P2 122.1(8) ?
C221 C222 C223 121.4(12) ?
C224 C223 C222 119.5(13) ?
C225 C224 C223 119.7(14) ?
C224 C225 C226 120.5(12) ?
C225 C226 C221 120.5(11) ?
C236 C231 C232 120.6(10) ?
C236 C231 P2 121.1(8) ?
C232 C231 P2 118.2(8) ?
C233 C232 C231 119.3(10) ?
C234 C233 C232 119.7(11) ?
C233 C234 C235 121.4(12) ?
C234 C235 C236 118.7(11) ?
C231 C236 C235 120.3(10) ?
C316 C311 C312 118.9(11) ?
C316 C311 P3 117.9(8) ?
C312 C311 P3 122.9(8) ?
C311 C312 C313 120.2(11) ?
C314 C313 C312 120.1(13) ?
C315 C314 C313 120.9(14) ?
C314 C315 C316 119.6(12) ?
C311 C316 C315 120.4(11) ?
C322 C321 C326 120.2(11) ?
C322 C321 P3 117.1(8) ?
C326 C321 P3 122.6(8) ?
C321 C322 C323 119.5(11) ?
C324 C323 C322 121.0(12) ?
C323 C324 C325 119.3(13) ?
C324 C325 C326 121.8(12) ?
C325 C326 C321 118.0(11) ?
C332 C331 C336 118.7(10) ?
C332 C331 P3 122.2(8) ?
C336 C331 P3 119.1(7) ?
C333 C332 C331 119.4(11) ?
C332 C333 C334 121.4(11) ?
C335 C334 C333 118.7(11) ?
C334 C335 C336 121.0(11) ?
C335 C336 C331 120.8(10) ?
C416 C411 C412 118.5(10) ?
C416 C411 P4 123.0(8) ?
C412 C411 P4 118.4(7) ?
C413 C412 C411 120.7(10) ?
C412 C413 C414 119.4(11) ?
C415 C414 C413 120.8(13) ?
C416 C415 C414 120.5(12) ?
C415 C416 C411 120.0(11) ?
C426 C421 C422 119.5(10) ?
C426 C421 P4 119.5(7) ?
C422 C421 P4 121.0(8) ?
C421 C422 C423 120.0(10) ?
C424 C423 C422 118.7(11) ?
C423 C424 C425 122.7(12) ?
C424 C425 C426 118.3(11) ?
C421 C426 C425 120.9(10) ?
C436 C431 C432 119.4(10) ?
C436 C431 P4 122.0(8) ?
C432 C431 P4 118.5(7) ?
C431 C432 C433 121.7(10) ?
C434 C433 C432 119.0(11) ?
C435 C434 C433 120.1(12) ?
C434 C435 C436 120.2(11) ?
C431 C436 C435 119.7(10) ?
O5 Cl1 O3 110.7(6) ?
O5 Cl1 O2 109.4(7) ?
O3 Cl1 O2 108.7(6) ?
O5 Cl1 O4 109.3(7) ?
O3 Cl1 O4 110.2(6) ?
O2 Cl1 O4 108.4(6) ?
O6 Cl2 O8 111.5(6) ?
O6 Cl2 O7 113.9(6) ?
O8 Cl2 O7 109.1(7) ?
O6 Cl2 O9 108.7(7) ?
O8 Cl2 O9 102.8(9) ?
O7 Cl2 O9 110.3(8) ?
O10 C97 C98 120.4(14) ?
O10 C97 C99 121.6(14) ?
C98 C97 C99 117.9(13) ?

loop_
_geom_bond_atom_site_label_1
_geom_bond_atom_site_label_2
_geom_bond_distance
_geom_bond_publ_flag
Au1 C1 2.167(10) y
Au1 P1 2.269(3) y
Au1 Au4 2.8017(7) y
Au1 Au2 2.8186(8) y
Au2 C1 2.198(8) y
Au2 P2 2.270(2) y
Au2 Au3 2.8079(8) y
Au3 C1 2.162(10) y
Au3 P3 2.259(3) y
Au3 Au4 2.7999(7) y
Au4 C1 2.131(8) y
Au4 P4 2.255(3) y
S O1 1.466(7) y
S C1 1.699(9) y
S C3 1.745(11) y
S C2 1.756(11) y
P1 C111 1.808(10) y
P1 C121 1.812(11) y
P1 C131 1.819(11) y
P2 C221 1.809(11) y
P2 C211 1.817(11) y
P2 C231 1.817(10) y
P3 C321 1.806(11) y
P3 C311 1.807(11) y
P3 C331 1.817(10) y
P4 C411 1.805(11) y
P4 C431 1.819(11) y
P4 C421 1.823(10) y
C111 C112 1.380(13) ?
C111 C116 1.383(13) ?
C112 C113 1.368(14) ?
C113 C114 1.345(14) ?
C114 C115 1.367(13) ?
C115 C116 1.379(13) ?
C121 C122 1.368(13) ?
C121 C126 1.418(13) ?
C122 C123 1.394(13) ?
C123 C124 1.361(13) ?
C124 C125 1.376(13) ?
C125 C126 1.362(13) ?
C131 C132 1.389(12) ?
C131 C136 1.392(12) ?
C132 C133 1.378(13) ?
C133 C134 1.376(13) ?
C134 C135 1.364(13) ?
C135 C136 1.385(13) ?
C211 C212 1.347(13) ?
C211 C216 1.391(13) ?
C212 C213 1.405(14) ?
C213 C214 1.374(14) ?
C214 C215 1.359(14) ?
C215 C216 1.406(14) ?
C221 C222 1.365(13) ?
C221 C226 1.378(12) ?
C222 C223 1.375(14) ?
C223 C224 1.369(14) ?
C224 C225 1.363(14) ?
C225 C226 1.372(13) ?
C231 C236 1.373(12) ?
C231 C232 1.394(12) ?
C232 C233 1.384(13) ?
C233 C234 1.378(13) ?
C234 C235 1.383(13) ?
C235 C236 1.390(13) ?
C311 C316 1.371(13) ?
C311 C312 1.381(13) ?
C312 C313 1.390(14) ?
C313 C314 1.358(15) ?
C314 C315 1.351(14) ?
C315 C316 1.405(14) ?
C321 C322 1.381(13) ?
C321 C326 1.404(13) ?
C322 C323 1.393(14) ?
C323 C324 1.362(14) ?
C324 C325 1.374(14) ?
C325 C326 1.393(14) ?
C331 C332 1.381(13) ?
C331 C336 1.391(12) ?
C332 C333 1.369(13) ?
C333 C334 1.384(13) ?
C334 C335 1.357(13) ?
C335 C336 1.358(12) ?
C411 C416 1.405(12) ?
C411 C412 1.412(12) ?
C412 C413 1.374(13) ?
C413 C414 1.386(13) ?
C414 C415 1.379(14) ?
C415 C416 1.374(14) ?
C421 C426 1.377(12) ?
C421 C422 1.390(12) ?
C422 C423 1.395(13) ?
C423 C424 1.362(13) ?
C424 C425 1.372(13) ?
C425 C426 1.386(13) ?
C431 C436 1.366(12) ?
C431 C432 1.384(12) ?
C432 C433 1.388(14) ?
C433 C434 1.386(13) ?
C434 C435 1.378(13) ?
C435 C436 1.418(13) ?
Cl1 O5 1.402(9) ?
Cl1 O3 1.418(8) ?
Cl1 O2 1.420(9) ?
Cl1 O4 1.420(9) ?
Cl2 O6 1.391(8) ?
Cl2 O8 1.408(9) ?
Cl2 O7 1.412(9) ?
Cl2 O9 1.418(12) ?
O10 C97 1.22(2) ?
C97 C98 1.44(2) ?
C97 C99 1.47(2) ?
